data_7057714
loop_
_publ_author_name
'Das, Manisha'
'Herchel, Radovan'
'Tr\'avn\'i\<cek, Zden\<ek'
'Bertolasi, Valerio'
'Ray, Debashis'

_publ_section_title
;
 Anion coordination directed synthesis patterns for [Ni4] aggregates:
 structural changes for thiocyanate coordination and ligand arm hydrolysis
;
_journal_issue 20
_journal_name_full 'New Journal of Chemistry'
_journal_page_first 16717
_journal_paper_doi 10.1039/C8NJ03269F
_journal_volume 42
_journal_year 2018
_chemical_formula_moiety 'C40 H61 N4 Ni4 O16, (C3 H5 O2), (N O3), (C2 H3 N), (H O), 0.5 O'
_chemical_formula_sum 'C45 H72 N6 Ni4 O22.5'
_chemical_formula_weight 1291.83
_space_group_crystal_system triclinic
_space_group_IT_number 2
_space_group_name_Hall '-P 1'
_space_group_name_H-M_alt 'P -1'
_symmetry_space_group_name_Hall '-P 1'
_symmetry_space_group_name_H-M 'P -1'
_atom_sites_solution_hydrogens mixed
_audit_creation_method SHELXL-2014/7
_audit_update_record
;
2018-04-05 deposited with the CCDC.
2018-09-04 downloaded from the CCDC.
;
_cell_angle_alpha 95.105(7)
_cell_angle_beta 95.350(7)
_cell_angle_gamma 94.242(7)
_cell_formula_units_Z 2
_cell_length_a 11.186(3)
_cell_length_b 12.760(4)
_cell_length_c 19.351(5)
_cell_measurement_reflns_used 33595
_cell_measurement_temperature 293(2)
_cell_measurement_theta_max 26.418
_cell_measurement_theta_min 1.062
_cell_volume 2729.7(13)
_computing_cell_refinement 'Bruker SMART'
_computing_data_collection 'Bruker SMART'
_computing_data_reduction 'Bruker SAINT'
_computing_molecular_graphics Diamond
_computing_publication_material 'SHELXL-2014/7 (Sheldrick, 2014)'
_computing_structure_refinement 'SHELXL-2014/7 (Sheldrick, 2014)'
_computing_structure_solution 'SHELXS-97 (Sheldrick, 1990)'
_diffrn_ambient_temperature 293(2)
_diffrn_measured_fraction_theta_full 0.983
_diffrn_measured_fraction_theta_max 0.960
_diffrn_measurement_device_type 'CCD area detector'
_diffrn_measurement_method '\f and \w scans'
_diffrn_radiation_type MoK\a
_diffrn_radiation_wavelength 0.71073
_diffrn_reflns_av_R_equivalents 0.0357
_diffrn_reflns_av_unetI/netI 0.0401
_diffrn_reflns_Laue_measured_fraction_full 0.983
_diffrn_reflns_Laue_measured_fraction_max 0.960
_diffrn_reflns_limit_h_max 13
_diffrn_reflns_limit_h_min -13
_diffrn_reflns_limit_k_max 15
_diffrn_reflns_limit_k_min -15
_diffrn_reflns_limit_l_max 24
_diffrn_reflns_limit_l_min -24
_diffrn_reflns_number 33595
_diffrn_reflns_point_group_measured_fraction_full 0.983
_diffrn_reflns_point_group_measured_fraction_max 0.960
_diffrn_reflns_theta_full 25.242
_diffrn_reflns_theta_max 26.418
_diffrn_reflns_theta_min 1.062
_diffrn_source 'fine focus sealed tube'
_exptl_absorpt_coefficient_mu 1.443
_exptl_absorpt_correction_T_max 0.782
_exptl_absorpt_correction_T_min 0.655
_exptl_absorpt_correction_type multi-scan
_exptl_absorpt_process_details 'SADABS (Sheldrick, 1997)'
_exptl_crystal_colour Green
_exptl_crystal_density_diffrn 1.569
_exptl_crystal_density_method 'Not measured'
_exptl_crystal_description Block
_exptl_crystal_F_000 1348
_exptl_crystal_size_max 0.36
_exptl_crystal_size_mid 0.25
_exptl_crystal_size_min 0.17
_refine_diff_density_max 1.985
_refine_diff_density_min -0.821
_refine_diff_density_rms 0.103
_refine_ls_extinction_method none
_refine_ls_goodness_of_fit_ref 1.046
_refine_ls_hydrogen_treatment mixed
_refine_ls_matrix_type full
_refine_ls_number_parameters 797
_refine_ls_number_reflns 10741
_refine_ls_number_restraints 4
_refine_ls_restrained_S_all 1.046
_refine_ls_R_factor_all 0.0492
_refine_ls_R_factor_gt 0.0403
_refine_ls_shift/su_max 0.09
_refine_ls_shift/su_mean 0.009
_refine_ls_structure_factor_coef Fsqd
_refine_ls_weighting_details 'w=1/[\s^2^(Fo^2^)+(0.0717P)^2^+2.4289P] where P=(Fo^2^+2Fc^2^)/3'
_refine_ls_weighting_scheme calc
_refine_ls_wR_factor_gt 0.1126
_refine_ls_wR_factor_ref 0.1214
_reflns_Friedel_coverage 0.000
_reflns_number_gt 9064
_reflns_number_total 10741
_reflns_threshold_expression 'I > 2\s(I)'
_cod_data_source_file c8nj03269f2.cif
_cod_data_source_block Complex2
_cod_depositor_comments 'Adding full bibliography for 7057712--7057715.cif.'
_cod_original_cell_volume 2729.6(13)
_cod_original_formula_sum 'C45 H72 N6 Ni4 O22.50'
_cod_database_code 7057714
_shelx_shelxl_version_number 2014/7
_shelx_space_group_comment
;
The symmetry employed for this shelxl refinement is uniquely defined
by the following loop, which should always be used as a source of
symmetry information in preference to the above space-group names.
They are only intended as comments.
;

loop_
_space_group_symop_operation_xyz
'x, y, z'
'-x, -y, -z'

loop_
_atom_site_label
_atom_site_type_symbol
_atom_site_fract_x
_atom_site_fract_y
_atom_site_fract_z
_atom_site_U_iso_or_equiv
_atom_site_adp_type
_atom_site_occupancy
_atom_site_site_symmetry_order
_atom_site_calc_flag
_atom_site_refinement_flags_posn
_atom_site_refinement_flags_adp
_atom_site_refinement_flags_occupancy
_atom_site_disorder_assembly
_atom_site_disorder_group
O15A O 0.4980(3) 0.5605(3) 0.1324(2) 0.0246(9) Uani 0.6 1 d . . P . .
H15A H 0.4375 0.5469 0.1520 0.037 Uiso 0.6 1 calc R U P . .
C39 C 0.1709(6) 1.0972(3) 0.3862(2) 0.0567(15) Uani 1 1 d . . . . .
H39A H 0.0875 1.0694 0.3851 0.068 Uiso 1 1 calc R U . . .
H39B H 0.1917 1.1407 0.4300 0.068 Uiso 1 1 calc R U . . .
O13 O 0.1813(3) 1.1586(3) 0.33289(17) 0.0612(9) Uani 1 1 d . . . . .
H13 H 0.1368 1.2066 0.3367 0.092 Uiso 1 1 calc R U . . .
H12B H 0.632(3) 0.663(3) 0.1414(17) 0.014(8) Uiso 1 1 d . . . . .
H11A H 0.556(4) 0.907(3) 0.202(2) 0.031(10) Uiso 1 1 d . . . . .
H12A H 0.593(3) 0.638(3) 0.217(2) 0.032(10) Uiso 1 1 d . . . . .
H11B H 0.655(4) 0.832(3) 0.228(2) 0.038(11) Uiso 1 1 d . . . . .
H6 H -0.187(3) 0.645(3) 0.0925(18) 0.018(9) Uiso 1 1 d . . . . .
H8 H -0.172(5) 0.505(4) 0.193(3) 0.075(17) Uiso 1 1 d . . . . .
H16 H 0.028(4) 0.383(4) 0.413(2) 0.055(14) Uiso 1 1 d . . . . .
H5 H 0.020(5) 0.899(4) 0.395(3) 0.061(15) Uiso 1 1 d . . . . .
H14 H -0.167(3) 0.533(3) -0.052(2) 0.042(12) Uiso 1 1 d D . . . .
H15E H -0.167(3) 0.673(3) 0.4230(19) 0.026(10) Uiso 1 1 d . . . . .
H15D H -0.137(3) 0.580(3) 0.4684(19) 0.018(8) Uiso 1 1 d . . . . .
H15C H -0.261(4) 0.572(3) 0.417(2) 0.034(10) Uiso 1 1 d . . . . .
H16A H -0.193(3) 0.378(2) 0.3690(16) 0.011(8) Uiso 1 1 d . . . . .
H28B H -0.027(3) 0.597(3) 0.0210(19) 0.018(6) Uiso 1 1 d . . . . .
H16B H -0.077(3) 0.391(3) 0.3257(19) 0.023(9) Uiso 1 1 d . . . . .
H28A H 0.046(3) 0.626(3) -0.0420(17) 0.018(6) Uiso 1 1 d . . . . .
H7 H 0.312(4) 0.655(2) 0.0678(17) 0.036(11) Uiso 1 1 d D . . . .
H2 H -0.100(3) 0.766(3) 0.2641(19) 0.023(9) Uiso 1 1 d . . . . .
H4 H 0.067(3) 0.5776(19) 0.1311(17) 0.022(10) Uiso 1 1 d D . . . .
H1WA H 0.159(6) 0.407(4) 0.336(2) 0.11(2) Uiso 1 1 d D . . . .
O20 O 0.2782(2) 0.5444(2) 0.00424(12) 0.0353(6) Uani 1 1 d . . . . .
O17 O 0.8791(2) 0.9249(2) 0.42535(14) 0.0433(7) Uani 1 1 d . . . . .
O18 O 0.7906(2) 0.8221(2) 0.33805(13) 0.0366(6) Uani 1 1 d . . . . .
N5 N 0.7834(3) 0.8818(2) 0.39076(16) 0.0305(7) Uani 1 1 d . . . . .
C41 C 0.2717(3) 0.5562(3) -0.05966(17) 0.0272(8) Uani 1 1 d . . . . .
C40 C 0.4881(3) 0.6531(3) 0.53404(17) 0.0303(8) Uani 1 1 d . . . . .
H40A H 0.5693 0.6798 0.5297 0.046 Uiso 1 1 calc R U . . .
H40B H 0.4865 0.5797 0.5416 0.046 Uiso 1 1 calc R U . . .
H40C H 0.4583 0.6917 0.5728 0.046 Uiso 1 1 calc R U . . .
C42A C 0.3541(8) 0.6457(7) -0.0767(4) 0.0259(14) Uani 0.5 1 d . . P A 1
H42A H 0.4361 0.6333 -0.0607 0.031 Uiso 0.5 1 calc R U P A 1
H42B H 0.3348 0.7100 -0.0510 0.031 Uiso 0.5 1 calc R U P A 1
C42B C 0.2970(8) 0.6705(7) -0.0880(4) 0.0259(14) Uani 0.5 1 d . . P A 2
H42C H 0.2221 0.7040 -0.0931 0.031 Uiso 0.5 1 calc R U P A 2
H42D H 0.3523 0.7147 -0.0539 0.031 Uiso 0.5 1 calc R U P A 2
O21 O 0.2210(2) 0.48829(17) -0.10557(11) 0.0198(5) Uani 1 1 d . . . . .
O19 O 0.6840(3) 0.9008(3) 0.40978(17) 0.0515(8) Uani 1 1 d . . . . .
C43 C 0.3480(4) 0.6628(3) -0.1548(2) 0.0448(11) Uani 1 1 d . . . . .
H43A H 0.3988 0.6162 -0.1776 0.067 Uiso 1 1 calc R U . A 1
H43B H 0.3750 0.7346 -0.1598 0.067 Uiso 1 1 calc R U . A 1
H43C H 0.2664 0.6481 -0.1755 0.067 Uiso 1 1 calc R U . A 1
O1W O 0.1598(3) 0.3692(2) 0.37594(15) 0.0451(7) Uani 1 1 d D . . . .
N6 N 0.6001(3) 0.1559(3) 0.2930(2) 0.0490(9) Uani 1 1 d . . . . .
C44 C 0.6662(4) 0.1541(3) 0.3402(2) 0.0399(10) Uani 1 1 d . . . . .
C45 C 0.7511(5) 0.1549(4) 0.4030(2) 0.0591(13) Uani 1 1 d . . . . .
H45A H 0.8027 0.2193 0.4087 0.089 Uiso 1 1 calc R U . . .
H45B H 0.7990 0.0958 0.3982 0.089 Uiso 1 1 calc R U . . .
H45C H 0.7070 0.1502 0.4430 0.089 Uiso 1 1 calc R U . . .
O2W O 0.5342(10) 0.5996(9) -0.0179(6) 0.111(3) Uiso 0.5 1 d . . P . .
O15B O 0.6450(6) 0.8815(5) 0.1317(3) 0.0317(14) Uani 0.4 1 d . . P . .
H15B H 0.6785 0.8332 0.1130 0.048 Uiso 0.4 1 calc R U P . .
Ni1 Ni 0.10364(3) 0.85642(3) 0.27823(2) 0.01456(11) Uani 1 1 d . . . . .
Ni4 Ni 0.03699(3) 0.60604(3) 0.25256(2) 0.01352(10) Uani 1 1 d . . . . .
Ni3 Ni 0.24370(3) 0.68993(3) 0.18779(2) 0.01279(10) Uani 1 1 d . . . . .
Ni2 Ni -0.01472(3) 0.77043(3) 0.14188(2) 0.01312(10) Uani 1 1 d . . . . .
O1 O 0.15614(18) 0.83705(16) 0.18000(10) 0.0136(4) Uani 1 1 d . . . . .
O2 O -0.03474(19) 0.75039(16) 0.24360(10) 0.0151(4) Uani 1 1 d . . . . .
O4 O 0.07155(18) 0.63457(16) 0.15475(10) 0.0132(4) Uani 1 1 d D . . . .
O3 O 0.18841(18) 0.70657(16) 0.28618(10) 0.0141(4) Uani 1 1 d . . . . .
O11 O 0.29150(19) 0.54112(16) 0.19452(10) 0.0172(4) Uani 1 1 d . . . . .
O12 O 0.14103(19) 0.47558(17) 0.25182(10) 0.0172(4) Uani 1 1 d . . . . .
N2 N 0.0227(2) 0.79329(19) 0.04384(12) 0.0140(5) Uani 1 1 d . . . . .
O10 O -0.0892(2) 0.91346(17) 0.15122(11) 0.0195(5) Uani 1 1 d . . . . .
N4 N 0.0033(2) 0.5890(2) 0.35122(12) 0.0160(5) Uani 1 1 d . . . . .
N3 N 0.4121(2) 0.7448(2) 0.22656(12) 0.0151(5) Uani 1 1 d . . . . .
O5 O 0.0852(2) 0.86683(19) 0.38283(11) 0.0226(5) Uani 1 1 d . . . . .
O8 O -0.1277(2) 0.51824(18) 0.23512(11) 0.0196(5) Uani 1 1 d . . . . .
O6 O -0.17643(19) 0.70772(19) 0.09042(11) 0.0165(4) Uani 1 1 d . . . . .
O9 O 0.0078(2) 0.98358(17) 0.25383(11) 0.0200(5) Uani 1 1 d . . . . .
O14 O -0.1129(2) 0.56133(17) -0.07296(11) 0.0185(5) Uani 1 1 d D . . . .
O7 O 0.3145(2) 0.70682(18) 0.09559(11) 0.0174(5) Uani 1 1 d D . . . .
N1 N 0.2466(2) 0.9585(2) 0.30929(13) 0.0172(5) Uani 1 1 d . . . . .
C10 C 0.4297(3) 0.7654(3) 0.10398(15) 0.0184(6) Uani 1 1 d . . . . .
H10A H 0.4184 0.8396 0.1007 0.022 Uiso 1 1 calc R U . . .
H10B H 0.4757 0.7419 0.0663 0.022 Uiso 1 1 calc R U . . .
C26 C -0.0671(3) 0.7379(2) -0.01116(15) 0.0159(6) Uani 1 1 d . . . . .
C14 C -0.1959(3) 0.5532(3) 0.29149(15) 0.0209(7) Uani 1 1 d . . . . .
H14A H -0.2718 0.5103 0.2890 0.025 Uiso 1 1 calc R U . . .
H14B H -0.2128 0.6262 0.2886 0.025 Uiso 1 1 calc R U . . .
O16 O -0.0504(2) 0.3983(2) 0.42713(12) 0.0311(6) Uani 1 1 d . . . . .
C33 C 0.2380(3) 0.4686(2) 0.22409(15) 0.0173(6) Uani 1 1 d . . . . .
C30 C 0.2538(3) 1.0017(3) 0.38358(15) 0.0217(7) Uani 1 1 d . . . . .
C7 C 0.4527(3) 0.7472(2) 0.29104(15) 0.0166(6) Uani 1 1 d . . . . .
H7A H 0.5333 0.7710 0.3025 0.020 Uiso 1 1 calc R U . . .
C3 C 0.2859(3) 0.6375(3) 0.46148(15) 0.0203(7) Uani 1 1 d . . . . .
H3 H 0.2525 0.6107 0.4992 0.024 Uiso 1 1 calc R U . . .
C9 C 0.5018(3) 0.7532(3) 0.17407(15) 0.0178(6) Uani 1 1 d . . . . .
C31 C 0.1905(3) 0.9185(3) 0.42315(16) 0.0233(7) Uani 1 1 d . . . . .
H31A H 0.2460 0.8663 0.4348 0.028 Uiso 1 1 calc R U . . .
H31B H 0.1677 0.9521 0.4664 0.028 Uiso 1 1 calc R U . . .
C21 C 0.3734(3) 1.0566(3) 0.15775(16) 0.0200(7) Uani 1 1 d . . . . .
H21 H 0.4298 1.1040 0.1849 0.024 Uiso 1 1 calc R U . . .
C22 C 0.2990(3) 0.9881(2) 0.19107(15) 0.0173(6) Uani 1 1 d . . . . .
C24 C 0.1091(3) 0.8556(2) 0.02860(15) 0.0170(6) Uani 1 1 d . . . . .
H24 H 0.1150 0.8611 -0.0186 0.020 Uiso 1 1 calc R U . . .
C1 C 0.2597(3) 0.6890(2) 0.34359(14) 0.0152(6) Uani 1 1 d . . . . .
C28 C -0.0307(3) 0.6244(2) -0.02316(15) 0.0165(6) Uani 1 1 d . . . . .
C8 C 0.0823(3) 0.6101(3) 0.40403(15) 0.0190(6) Uani 1 1 d . . . . .
H8A H 0.0573 0.6011 0.4478 0.023 Uiso 1 1 calc R U . . .
C5 C 0.4564(3) 0.7055(3) 0.41114(16) 0.0199(7) Uani 1 1 d . . . . .
H5A H 0.5385 0.7258 0.4142 0.024 Uiso 1 1 calc R U . . .
C11 C 0.5947(3) 0.8477(3) 0.19198(18) 0.0247(7) Uani 1 1 d . . . . .
C6 C 0.3846(3) 0.7162(2) 0.34874(15) 0.0171(6) Uani 1 1 d . . . . .
C37 C -0.1428(3) 1.0792(3) 0.19779(18) 0.0267(7) Uani 1 1 d . . . . .
H37A H -0.1547 1.0950 0.1496 0.032 Uiso 1 1 calc R U . . .
H37B H -0.2215 1.0597 0.2122 0.032 Uiso 1 1 calc R U . . .
C19 C 0.2772(3) 0.9892(2) 0.04726(15) 0.0182(6) Uani 1 1 d . . . . .
H19 H 0.2683 0.9905 -0.0009 0.022 Uiso 1 1 calc R U . . .
C2 C 0.2093(3) 0.6474(2) 0.40091(15) 0.0175(6) Uani 1 1 d . . . . .
C27 C -0.1877(3) 0.7393(2) 0.02103(15) 0.0173(6) Uani 1 1 d . . . . .
H27A H -0.2146 0.8100 0.0221 0.021 Uiso 1 1 calc R U . . .
H27B H -0.2480 0.6919 -0.0078 0.021 Uiso 1 1 calc R U . . .
C36 C -0.0686(3) 0.9844(2) 0.20081(16) 0.0185(6) Uani 1 1 d . . . . .
C12 C 0.5651(3) 0.6504(3) 0.16847(19) 0.0259(8) Uani 1 1 d . . . . .
C20 C 0.3663(3) 1.0565(2) 0.08591(16) 0.0196(7) Uani 1 1 d . . . . .
C17 C 0.2150(3) 0.9136(2) 0.15039(15) 0.0151(6) Uani 1 1 d . . . . .
C29 C -0.0785(3) 0.7886(3) -0.08009(16) 0.0224(7) Uani 1 1 d . . . . .
H29A H -0.0904 0.8621 -0.0710 0.034 Uiso 1 1 calc R U . . .
H29B H -0.1460 0.7539 -0.1099 0.034 Uiso 1 1 calc R U . . .
H29C H -0.0062 0.7815 -0.1026 0.034 Uiso 1 1 calc R U . . .
C25 C 0.3126(3) 1.0039(2) 0.26782(16) 0.0196(7) Uani 1 1 d . . . . .
H25 H 0.3754 1.0516 0.2884 0.023 Uiso 1 1 calc R U . . .
C18 C 0.1997(3) 0.9190(2) 0.07742(15) 0.0165(6) Uani 1 1 d . . . . .
C4 C 0.4093(3) 0.6660(3) 0.46772(16) 0.0222(7) Uani 1 1 d . . . . .
C23 C 0.4519(3) 1.1273(3) 0.05095(17) 0.0251(7) Uani 1 1 d . . . . .
H23A H 0.4358 1.1135 0.0012 0.038 Uiso 1 1 calc R U . . .
H23B H 0.5334 1.1134 0.0648 0.038 Uiso 1 1 calc R U . . .
H23C H 0.4409 1.1999 0.0646 0.038 Uiso 1 1 calc R U . . .
C13 C -0.1195(3) 0.5418(3) 0.35962(15) 0.0202(7) Uani 1 1 d . . . . .
C15 C -0.1760(3) 0.5952(3) 0.42095(17) 0.0265(8) Uani 1 1 d . . . . .
C34 C 0.3036(3) 0.3689(3) 0.22863(17) 0.0248(7) Uani 1 1 d . . . . .
H34A H 0.3296 0.3470 0.1835 0.030 Uiso 1 1 calc R U . . .
H34B H 0.2494 0.3125 0.2414 0.030 Uiso 1 1 calc R U . . .
C35 C 0.4130(4) 0.3893(4) 0.2832(2) 0.0433(10) Uani 1 1 d . . . . .
H35A H 0.4682 0.4429 0.2693 0.065 Uiso 1 1 calc R U . . .
H35B H 0.4524 0.3254 0.2868 0.065 Uiso 1 1 calc R U . . .
H35C H 0.3872 0.4125 0.3275 0.065 Uiso 1 1 calc R U . . .
C38 C -0.0904(4) 1.1786(3) 0.2417(2) 0.0376(9) Uani 1 1 d . . . . .
H38A H -0.0781 1.1646 0.2897 0.056 Uiso 1 1 calc R U . . .
H38B H -0.1450 1.2328 0.2372 0.056 Uiso 1 1 calc R U . . .
H38C H -0.0147 1.2018 0.2261 0.056 Uiso 1 1 calc R U . . .
C16 C -0.1148(3) 0.4228(3) 0.36523(17) 0.0264(7) Uani 1 1 d . . . . .
C32 C 0.3822(4) 1.0293(3) 0.41704(18) 0.0361(9) Uani 1 1 d . . . . .
H32A H 0.4299 0.9713 0.4071 0.054 Uiso 1 1 calc R U . . .
H32B H 0.3817 1.0431 0.4666 0.054 Uiso 1 1 calc R U . . .
H32C H 0.4161 1.0910 0.3986 0.054 Uiso 1 1 calc R U . . .

loop_
_atom_site_aniso_label
_atom_site_aniso_U_11
_atom_site_aniso_U_22
_atom_site_aniso_U_33
_atom_site_aniso_U_23
_atom_site_aniso_U_13
_atom_site_aniso_U_12
O15A 0.022(2) 0.023(2) 0.030(2) -0.0025(16) 0.0125(17) 0.0036(16)
C39 0.125(5) 0.028(2) 0.0204(19) -0.0014(16) 0.025(2) 0.013(2)
O13 0.089(3) 0.0448(19) 0.055(2) 0.0134(16) 0.0164(19) 0.0225(18)
O20 0.0418(16) 0.0442(16) 0.0149(11) -0.0089(10) 0.0083(11) -0.0232(12)
O17 0.0241(15) 0.0607(19) 0.0396(15) -0.0227(14) 0.0035(12) -0.0010(13)
O18 0.0331(15) 0.0521(17) 0.0230(13) -0.0100(12) 0.0035(11) 0.0090(12)
N5 0.0276(17) 0.0328(17) 0.0308(16) -0.0032(13) 0.0088(13) 0.0015(13)
C41 0.0280(19) 0.0292(19) 0.0228(17) -0.0064(14) 0.0129(15) -0.0102(15)
C40 0.028(2) 0.047(2) 0.0168(16) 0.0113(15) -0.0056(14) 0.0032(16)
C42A 0.034(5) 0.021(4) 0.021(3) 0.000(2) 0.004(4) -0.011(3)
C42B 0.034(5) 0.021(4) 0.021(3) 0.000(2) 0.004(4) -0.011(3)
O21 0.0214(12) 0.0216(12) 0.0149(10) -0.0002(9) -0.0024(9) -0.0009(9)
O19 0.0283(16) 0.062(2) 0.060(2) -0.0229(16) 0.0180(14) -0.0028(14)
C43 0.064(3) 0.042(2) 0.0248(19) 0.0064(17) 0.0034(19) -0.017(2)
O1W 0.061(2) 0.0484(18) 0.0332(15) 0.0167(13) 0.0154(14) 0.0233(15)
N6 0.038(2) 0.068(3) 0.041(2) 0.0099(19) 0.0013(18) 0.0016(18)
C44 0.049(3) 0.042(2) 0.030(2) 0.0052(17) 0.008(2) 0.0011(19)
C45 0.083(4) 0.054(3) 0.039(2) 0.011(2) -0.008(2) 0.003(3)
O15B 0.028(3) 0.038(4) 0.028(3) -0.002(3) 0.003(3) 0.000(3)
Ni1 0.0157(2) 0.0188(2) 0.00900(18) 0.00074(14) 0.00050(15) 0.00180(15)
Ni4 0.0140(2) 0.0182(2) 0.00842(18) 0.00259(14) 0.00105(15) 0.00027(15)
Ni3 0.0125(2) 0.0172(2) 0.00857(18) 0.00176(14) 0.00089(14) 0.00039(15)
Ni2 0.0133(2) 0.0167(2) 0.00913(18) 0.00178(14) 0.00005(15) 0.00088(15)
O1 0.0163(11) 0.0155(10) 0.0090(9) 0.0028(8) 0.0015(8) -0.0012(8)
O2 0.0134(11) 0.0201(11) 0.0120(10) 0.0018(8) 0.0016(8) 0.0018(9)
O4 0.0153(11) 0.0150(11) 0.0085(9) -0.0007(8) -0.0008(8) 0.0011(8)
O3 0.0141(11) 0.0203(11) 0.0079(9) 0.0025(8) -0.0005(8) 0.0018(8)
O11 0.0165(11) 0.0195(11) 0.0155(10) 0.0026(8) 0.0003(9) 0.0015(9)
O12 0.0182(11) 0.0207(11) 0.0128(10) 0.0038(8) 0.0005(9) 0.0019(9)
N2 0.0157(13) 0.0164(13) 0.0093(11) 0.0020(9) -0.0021(10) -0.0001(10)
O10 0.0217(12) 0.0198(11) 0.0163(10) 0.0001(9) -0.0031(9) 0.0050(9)
N4 0.0171(14) 0.0187(13) 0.0126(12) 0.0031(10) 0.0033(10) 0.0000(10)
N3 0.0156(13) 0.0195(13) 0.0103(12) 0.0013(10) 0.0020(10) 0.0025(10)
O5 0.0184(12) 0.0362(14) 0.0121(10) -0.0023(9) 0.0010(9) 0.0014(10)
O8 0.0177(12) 0.0283(12) 0.0121(10) 0.0022(9) 0.0009(9) -0.0029(9)
O6 0.0171(11) 0.0183(12) 0.0138(10) 0.0026(9) -0.0003(8) -0.0001(9)
O9 0.0221(12) 0.0202(12) 0.0175(11) 0.0000(9) -0.0005(9) 0.0049(9)
O14 0.0203(12) 0.0208(12) 0.0128(10) -0.0013(9) 0.0005(9) -0.0039(9)
O7 0.0172(11) 0.0233(12) 0.0104(10) -0.0006(9) 0.0017(9) -0.0047(9)
N1 0.0184(14) 0.0206(14) 0.0119(12) 0.0000(10) -0.0024(10) 0.0028(11)
C10 0.0186(16) 0.0232(16) 0.0127(14) -0.0007(12) 0.0042(12) -0.0038(13)
C26 0.0172(16) 0.0187(16) 0.0104(13) 0.0023(11) -0.0042(12) -0.0013(12)
C14 0.0166(16) 0.0315(18) 0.0143(15) 0.0030(13) 0.0028(12) -0.0026(13)
O16 0.0375(16) 0.0345(15) 0.0226(12) 0.0100(10) 0.0043(11) 0.0015(12)
C33 0.0183(16) 0.0222(16) 0.0100(13) -0.0007(12) -0.0041(12) 0.0021(12)
C30 0.0283(18) 0.0250(17) 0.0104(14) -0.0028(12) -0.0005(13) 0.0010(14)
C7 0.0121(15) 0.0203(16) 0.0167(15) 0.0014(12) -0.0002(12) -0.0004(12)
C3 0.0244(18) 0.0255(17) 0.0115(14) 0.0058(12) 0.0000(13) 0.0029(13)
C9 0.0123(15) 0.0272(17) 0.0143(14) 0.0020(12) 0.0031(12) 0.0010(12)
C31 0.0250(18) 0.0327(19) 0.0113(14) -0.0006(13) 0.0000(13) 0.0028(14)
C21 0.0185(17) 0.0214(16) 0.0183(15) 0.0014(12) -0.0045(13) -0.0012(13)
C22 0.0195(16) 0.0182(15) 0.0135(14) 0.0017(12) -0.0006(12) 0.0001(12)
C24 0.0201(16) 0.0194(16) 0.0115(13) 0.0039(11) 0.0003(12) 0.0017(12)
C1 0.0181(16) 0.0180(15) 0.0093(13) 0.0014(11) -0.0011(12) 0.0024(12)
C28 0.0172(16) 0.0199(16) 0.0115(14) 0.0010(12) -0.0015(12) -0.0007(12)
C8 0.0210(17) 0.0252(17) 0.0113(14) 0.0036(12) 0.0029(12) 0.0013(13)
C5 0.0163(16) 0.0245(17) 0.0176(15) 0.0008(12) -0.0035(12) 0.0006(13)
C11 0.0198(18) 0.032(2) 0.0214(17) 0.0031(14) 0.0034(14) -0.0039(15)
C6 0.0201(16) 0.0197(16) 0.0117(14) 0.0031(12) 0.0001(12) 0.0028(12)
C37 0.0283(19) 0.0266(18) 0.0245(17) 0.0002(14) -0.0029(14) 0.0084(15)
C19 0.0202(16) 0.0208(16) 0.0141(14) 0.0058(12) 0.0011(12) 0.0014(13)
C2 0.0203(17) 0.0212(16) 0.0104(13) 0.0011(12) -0.0009(12) 0.0013(12)
C27 0.0190(16) 0.0187(16) 0.0139(14) 0.0023(12) -0.0022(12) 0.0025(12)
C36 0.0183(16) 0.0195(16) 0.0179(15) 0.0030(12) 0.0026(13) 0.0011(12)
C12 0.0196(18) 0.033(2) 0.0269(18) 0.0021(15) 0.0080(15) 0.0045(14)
C20 0.0186(16) 0.0202(16) 0.0203(15) 0.0068(12) 0.0011(13) -0.0020(13)
C17 0.0165(15) 0.0148(15) 0.0142(14) 0.0034(11) 0.0013(12) 0.0021(12)
C29 0.0263(18) 0.0264(18) 0.0130(14) 0.0040(13) -0.0034(13) -0.0027(14)
C25 0.0203(17) 0.0196(16) 0.0175(15) -0.0013(12) -0.0017(13) 0.0009(13)
C18 0.0169(16) 0.0168(15) 0.0157(14) 0.0025(12) 0.0014(12) 0.0001(12)
C4 0.0249(18) 0.0273(18) 0.0131(14) 0.0023(13) -0.0049(13) 0.0030(14)
C23 0.0250(18) 0.0266(18) 0.0225(16) 0.0076(14) -0.0017(14) -0.0069(14)
C13 0.0176(16) 0.0306(18) 0.0115(14) 0.0036(12) 0.0005(12) -0.0048(13)
C15 0.025(2) 0.039(2) 0.0165(16) 0.0038(14) 0.0082(14) -0.0014(16)
C34 0.0285(19) 0.0267(18) 0.0212(16) 0.0059(13) 0.0053(14) 0.0072(14)
C35 0.038(2) 0.056(3) 0.039(2) 0.013(2) -0.0060(18) 0.025(2)
C38 0.047(2) 0.032(2) 0.032(2) -0.0025(16) -0.0058(18) 0.0135(18)
C16 0.035(2) 0.0281(19) 0.0152(15) 0.0053(13) -0.0006(14) -0.0049(16)
C32 0.039(2) 0.050(2) 0.0146(16) 0.0001(16) -0.0052(15) -0.0147(18)

loop_
_atom_type_symbol
_atom_type_description
_atom_type_scat_dispersion_real
_atom_type_scat_dispersion_imag
_atom_type_scat_source
C C 0.0033 0.0016 'International Tables Vol C Tables 4.2.6.8 and 6.1.1.4'
H H 0.0000 0.0000 'International Tables Vol C Tables 4.2.6.8 and 6.1.1.4'
N N 0.0061 0.0033 'International Tables Vol C Tables 4.2.6.8 and 6.1.1.4'
O O 0.0106 0.0060 'International Tables Vol C Tables 4.2.6.8 and 6.1.1.4'
Ni Ni 0.3393 1.1124 'International Tables Vol C Tables 4.2.6.8 and 6.1.1.4'

loop_
_geom_angle_atom_site_label_1
_geom_angle_atom_site_label_2
_geom_angle_atom_site_label_3
_geom_angle
O13 C39 C30 113.4(3)
O18 N5 O19 120.6(3)
O18 N5 O17 119.4(3)
O19 N5 O17 120.0(3)
O21 C41 O20 123.1(3)
O21 C41 C42A 122.0(4)
O20 C41 C42A 113.4(4)
O21 C41 C42B 113.0(4)
O20 C41 C42B 122.1(4)
C41 C42A C43 114.7(6)
C43 C42B C41 112.2(6)
N6 C44 C45 178.0(5)
N1 Ni1 O2 177.08(9)
N1 Ni1 O1 90.96(9)
O2 Ni1 O1 86.52(8)
N1 Ni1 O5 82.51(10)
O2 Ni1 O5 99.71(9)
O1 Ni1 O5 168.29(9)
N1 Ni1 O9 88.27(10)
O2 Ni1 O9 93.27(9)
O1 Ni1 O9 91.67(8)
O5 Ni1 O9 97.82(9)
N1 Ni1 O3 99.64(9)
O2 Ni1 O3 78.54(8)
O1 Ni1 O3 81.36(8)
O5 Ni1 O3 90.12(9)
O9 Ni1 O3 169.49(8)
N1 Ni1 Ni2 133.86(7)
O2 Ni1 Ni2 44.17(6)
O1 Ni1 Ni2 45.24(6)
O5 Ni1 Ni2 143.20(7)
O9 Ni1 Ni2 80.80(6)
O3 Ni1 Ni2 88.71(5)
N4 Ni4 O4 175.90(9)
N4 Ni4 O3 91.33(9)
O4 Ni4 O3 86.18(8)
N4 Ni4 O8 79.83(10)
O4 Ni4 O8 102.28(9)
O3 Ni4 O8 169.25(8)
N4 Ni4 O2 97.86(9)
O4 Ni4 O2 78.51(8)
O3 Ni4 O2 80.26(8)
O8 Ni4 O2 94.80(9)
N4 Ni4 O12 90.77(9)
O4 Ni4 O12 92.52(8)
O3 Ni4 O12 90.61(9)
O8 Ni4 O12 95.57(9)
O2 Ni4 O12 167.53(8)
N4 Ni4 Ni3 134.43(8)
O4 Ni4 Ni3 44.07(6)
O3 Ni4 Ni3 44.88(5)
O8 Ni4 Ni3 145.06(6)
O2 Ni4 Ni3 87.65(6)
O12 Ni4 Ni3 79.88(6)
N3 Ni3 O11 89.01(9)
N3 Ni3 O4 176.54(8)
O11 Ni3 O4 90.82(9)
N3 Ni3 O7 81.77(9)
O11 Ni3 O7 94.73(9)
O4 Ni3 O7 101.68(8)
N3 Ni3 O3 90.13(9)
O11 Ni3 O3 94.82(8)
O4 Ni3 O3 86.44(8)
O7 Ni3 O3 167.36(9)
N3 Ni3 O1 101.45(9)
O11 Ni3 O1 168.86(8)
O4 Ni3 O1 78.51(8)
O7 Ni3 O1 90.60(8)
O3 Ni3 O1 81.46(8)
N3 Ni3 Ni4 132.54(7)
O11 Ni3 Ni4 81.53(6)
O4 Ni3 Ni4 44.05(6)
O7 Ni3 Ni4 145.05(6)
O3 Ni3 Ni4 45.16(6)
O1 Ni3 Ni4 88.49(5)
N2 Ni2 O2 174.36(9)
N2 Ni2 O6 82.08(9)
O2 Ni2 O6 103.40(9)
N2 Ni2 O10 90.67(9)
O2 Ni2 O10 90.94(8)
O6 Ni2 O10 87.44(9)
N2 Ni2 O4 99.35(9)
O2 Ni2 O4 78.45(8)
O6 Ni2 O4 100.66(9)
O10 Ni2 O4 167.85(8)
N2 Ni2 O1 89.79(9)
O2 Ni2 O1 84.72(8)
O6 Ni2 O1 171.86(8)
O10 Ni2 O1 92.96(9)
O4 Ni2 O1 80.31(8)
N2 Ni2 Ni1 131.91(7)
O2 Ni2 Ni1 43.22(6)
O6 Ni2 Ni1 143.53(6)
O10 Ni2 Ni1 80.42(6)
O4 Ni2 Ni1 87.74(6)
O1 Ni2 Ni1 44.31(5)
C17 O1 Ni1 123.42(17)
C17 O1 Ni2 123.27(18)
Ni1 O1 Ni2 90.45(8)
C17 O1 Ni3 116.77(17)
Ni1 O1 Ni3 99.05(8)
Ni2 O1 Ni3 97.70(8)
Ni1 O2 Ni2 92.61(9)
Ni1 O2 Ni4 103.76(10)
Ni2 O2 Ni4 100.89(9)
Ni4 O4 Ni3 91.88(8)
Ni4 O4 Ni2 101.63(8)
Ni3 O4 Ni2 103.38(9)
C1 O3 Ni3 122.49(17)
C1 O3 Ni4 120.13(18)
Ni3 O3 Ni4 89.96(8)
C1 O3 Ni1 121.70(17)
Ni3 O3 Ni1 98.12(8)
Ni4 O3 Ni1 97.39(8)
C33 O11 Ni3 127.05(19)
C33 O12 Ni4 125.6(2)
C24 N2 C26 121.2(2)
C24 N2 Ni2 124.8(2)
C26 N2 Ni2 113.74(18)
C36 O10 Ni2 127.2(2)
C8 N4 C13 120.7(2)
C8 N4 Ni4 123.9(2)
C13 N4 Ni4 115.29(19)
C7 N3 C9 117.8(3)
C7 N3 Ni3 124.3(2)
C9 N3 Ni3 115.57(18)
C31 O5 Ni1 111.79(18)
C14 O8 Ni4 105.95(18)
C27 O6 Ni2 109.70(18)
C36 O9 Ni1 125.36(19)
C10 O7 Ni3 113.13(17)
C25 N1 C30 119.4(3)
C25 N1 Ni1 124.4(2)
C30 N1 Ni1 114.3(2)
O7 C10 C9 112.7(2)
N2 C26 C29 115.3(2)
N2 C26 C28 106.3(2)
C29 C26 C28 110.4(2)
N2 C26 C27 104.6(2)
C29 C26 C27 109.2(3)
C28 C26 C27 110.7(2)
O8 C14 C13 107.2(3)
O12 C33 O11 125.5(3)
O12 C33 C34 119.3(3)
O11 C33 C34 115.1(3)
N1 C30 C32 113.6(3)
N1 C30 C31 107.4(3)
C32 C30 C31 109.7(3)
N1 C30 C39 106.5(3)
C32 C30 C39 114.4(3)
C31 C30 C39 104.7(3)
N3 C7 C6 126.7(3)
C4 C3 C2 123.1(3)
N3 C9 C11 113.0(2)
N3 C9 C12 108.5(2)
C11 C9 C12 110.1(3)
N3 C9 C10 106.6(2)
C11 C9 C10 108.9(3)
C12 C9 C10 109.6(3)
O5 C31 C30 111.7(3)
C20 C21 C22 122.5(3)
C21 C22 C17 119.4(3)
C21 C22 C25 115.4(3)
C17 C22 C25 125.1(3)
N2 C24 C18 126.9(3)
O3 C1 C6 120.5(3)
O3 C1 C2 120.6(3)
C6 C1 C2 118.8(3)
O14 C28 C26 112.0(2)
N4 C8 C2 125.2(3)
C4 C5 C6 122.3(3)
O15B C11 C9 112.2(4)
C1 C6 C5 119.9(3)
C1 C6 C7 125.3(3)
C5 C6 C7 114.6(3)
C38 C37 C36 116.1(3)
C20 C19 C18 122.9(3)
C3 C2 C1 118.6(3)
C3 C2 C8 114.8(3)
C1 C2 C8 126.6(3)
O6 C27 C26 111.3(2)
O10 C36 O9 125.9(3)
O10 C36 C37 116.9(3)
O9 C36 C37 117.2(3)
O15A C12 C9 116.9(3)
C19 C20 C21 117.2(3)
C19 C20 C23 121.2(3)
C21 C20 C23 121.6(3)
O1 C17 C18 121.0(3)
O1 C17 C22 120.6(3)
C18 C17 C22 118.3(3)
N1 C25 C22 126.8(3)
C19 C18 C17 119.1(3)
C19 C18 C24 115.4(3)
C17 C18 C24 125.5(3)
C5 C4 C3 117.3(3)
C5 C4 C40 121.6(3)
C3 C4 C40 121.1(3)
N4 C13 C15 113.5(3)
N4 C13 C14 105.9(2)
C15 C13 C14 109.9(3)
N4 C13 C16 109.2(3)
C15 C13 C16 111.5(3)
C14 C13 C16 106.6(3)
C33 C34 C35 110.0(3)
O16 C16 C13 113.9(3)

loop_
_geom_bond_atom_site_label_1
_geom_bond_atom_site_label_2
_geom_bond_distance
O15A C12 1.414(5)
C39 O13 1.359(5)
C39 C30 1.585(6)
O20 C41 1.255(4)
O17 N5 1.269(4)
O18 N5 1.230(4)
N5 O19 1.238(4)
C41 O21 1.248(4)
C41 C42A 1.493(9)
C41 C42B 1.618(9)
C40 C4 1.516(4)
C42A C43 1.541(9)
C42B C43 1.459(9)
N6 C44 1.124(5)
C44 C45 1.469(6)
O15B C11 1.427(7)
Ni1 N1 1.997(3)
Ni1 O2 2.003(2)
Ni1 O1 2.0409(19)
Ni1 O5 2.047(2)
Ni1 O9 2.074(2)
Ni1 O3 2.207(2)
Ni1 Ni2 2.9217(8)
Ni4 N4 2.008(2)
Ni4 O4 2.025(2)
Ni4 O3 2.064(2)
Ni4 O8 2.067(2)
Ni4 O2 2.077(2)
Ni4 O12 2.100(2)
Ni4 Ni3 2.9113(8)
Ni3 N3 2.012(3)
Ni3 O11 2.022(2)
Ni3 O4 2.026(2)
Ni3 O7 2.040(2)
Ni3 O3 2.0541(19)
Ni3 O1 2.191(2)
Ni2 N2 2.022(2)
Ni2 O2 2.038(2)
Ni2 O6 2.052(2)
Ni2 O10 2.062(2)
Ni2 O4 2.068(2)
Ni2 O1 2.075(2)
O1 C17 1.338(3)
O3 C1 1.351(4)
O11 C33 1.272(4)
O12 C33 1.259(4)
N2 C24 1.278(4)
N2 C26 1.484(4)
O10 C36 1.252(4)
N4 C8 1.282(4)
N4 C13 1.487(4)
N3 C7 1.284(4)
N3 C9 1.498(4)
O5 C31 1.432(4)
O8 C14 1.446(3)
O6 C27 1.433(4)
O9 C36 1.274(4)
O14 C28 1.417(4)
O7 C10 1.429(4)
N1 C25 1.286(4)
N1 C30 1.486(4)
C10 C9 1.539(4)
C26 C29 1.532(4)
C26 C28 1.537(4)
C26 C27 1.539(4)
C14 C13 1.527(4)
O16 C16 1.411(4)
C33 C34 1.520(4)
C30 C32 1.523(5)
C30 C31 1.533(5)
C7 C6 1.475(4)
C3 C4 1.392(5)
C3 C2 1.406(4)
C9 C11 1.525(5)
C9 C12 1.536(5)
C21 C20 1.385(4)
C21 C22 1.403(4)
C22 C17 1.415(4)
C22 C25 1.473(4)
C24 C18 1.462(4)
C1 C6 1.407(4)
C1 C2 1.416(4)
C8 C2 1.474(4)
C5 C4 1.378(4)
C5 C6 1.410(4)
C37 C38 1.510(5)
C37 C36 1.519(4)
C19 C20 1.382(4)
C19 C18 1.403(4)
C20 C23 1.515(4)
C17 C18 1.415(4)
C13 C15 1.527(4)
C13 C16 1.536(5)
C34 C35 1.531(5)
